data_7054781
loop_
_publ_author_name
'Massoud, Salah S.'
'Louka, Febee R.'
'Al-Hasan, Mustafa A.'
'Vicente, Ramon'
'Mautner, Franz A.'

_publ_section_title
;
 Magneto-structural properties of carbonato-bridged copper(ii) complexes:
 fixation of atmospheric CO2
;
_journal_issue 8
_journal_name_full 'New J. Chem.'
_journal_page_first 5944
_journal_paper_doi 10.1039/C5NJ00285K
_journal_volume 39
_journal_year 2015
_chemical_formula_moiety 'C31 H72 Cu2 N8 O3, 2(Cl O4), H2 O'
_chemical_formula_sum 'C31 H74 Cl2 Cu2 N8 O12'
_chemical_formula_weight 948.98
_chemical_name_common '[Cu2(L2)2(CO3)](ClO4)2.H2O'
_chemical_name_systematic
; 
 ? 
;
_space_group_IT_number 14
_symmetry_cell_setting monoclinic
_symmetry_space_group_name_Hall '-P 2ybc'
_symmetry_space_group_name_H-M 'P 1 21/c 1'
_atom_sites_solution_hydrogens geom
_atom_sites_solution_primary direct
_atom_sites_solution_secondary difmap
_audit_creation_method SHELXL
_audit_update_record
;
2015-01-30 deposited with the CCDC.
2015-03-31 downloaded from the CCDC.
;
_cell_angle_alpha 90.00
_cell_angle_beta 101.48(2)
_cell_angle_gamma 90.00
_cell_formula_units_Z 4
_cell_length_a 10.5041(11)
_cell_length_b 23.516(3)
_cell_length_c 18.0212(16)
_cell_measurement_reflns_used 1000
_cell_measurement_temperature 100(2)
_cell_measurement_theta_max 26.00
_cell_measurement_theta_min 2.00
_cell_volume 4362.4(9)
_computing_cell_refinement 'Bruker SAINT'
_computing_data_collection 'Bruker SMART'
_computing_data_reduction 'Bruker SAINT'
_computing_structure_refinement 'SHELXL-97 (Sheldrick, 2008)'
_computing_structure_solution 'SHELXS-97 (Sheldrick, 2008)'
_diffrn_ambient_temperature 100(2)
_diffrn_measured_fraction_theta_full 0.995
_diffrn_measured_fraction_theta_max 0.995
_diffrn_measurement_device_type 'Bruker SMART CCD'
_diffrn_measurement_method \w-scans
_diffrn_radiation_monochromator graphite
_diffrn_radiation_source 'fine-focus sealed tube'
_diffrn_radiation_type MoK\a
_diffrn_radiation_wavelength 0.71073
_diffrn_reflns_av_R_equivalents 0.0451
_diffrn_reflns_av_unetI/netI 0.0448
_diffrn_reflns_limit_h_max 12
_diffrn_reflns_limit_h_min -12
_diffrn_reflns_limit_k_max 28
_diffrn_reflns_limit_k_min -29
_diffrn_reflns_limit_l_max 22
_diffrn_reflns_limit_l_min -22
_diffrn_reflns_number 30734
_diffrn_reflns_theta_full 26.00
_diffrn_reflns_theta_max 26.00
_diffrn_reflns_theta_min 1.44
_exptl_absorpt_coefficient_mu 1.161
_exptl_absorpt_correction_T_max 0.8095
_exptl_absorpt_correction_T_min 0.7220
_exptl_absorpt_correction_type multi-scan
_exptl_absorpt_process_details SADABS
_exptl_crystal_colour green
_exptl_crystal_density_diffrn 1.445
_exptl_crystal_density_method 'not measured'
_exptl_crystal_description prism
_exptl_crystal_F_000 2016
_exptl_crystal_size_max 0.30
_exptl_crystal_size_mid 0.25
_exptl_crystal_size_min 0.19
_refine_diff_density_max 1.602
_refine_diff_density_min -1.109
_refine_diff_density_rms 0.096
_refine_ls_extinction_method none
_refine_ls_goodness_of_fit_ref 1.017
_refine_ls_matrix_type full
_refine_ls_number_parameters 538
_refine_ls_number_reflns 8520
_refine_ls_number_restraints 27
_refine_ls_restrained_S_all 1.047
_refine_ls_R_factor_all 0.0754
_refine_ls_R_factor_gt 0.0601
_refine_ls_shift/su_max 0.001
_refine_ls_shift/su_mean 0.000
_refine_ls_structure_factor_coef Fsqd
_refine_ls_weighting_details 'calc w=1/[\s^2^(Fo^2^)+(0.0754P)^2^+9.5040P] where P=(Fo^2^+2Fc^2^)/3'
_refine_ls_weighting_scheme calc
_refine_ls_wR_factor_gt 0.1441
_refine_ls_wR_factor_ref 0.1542
_reflns_number_gt 6848
_reflns_number_total 8520
_reflns_threshold_expression >2sigma(I)
_cod_data_source_file c5nj00285k2.cif
_cod_data_source_block s2649a
_cod_depositor_comments
;
The following automatic conversions were performed:

'_symmetry_cell_setting' value 'Monoclinic' changed to 'monoclinic'
according to
/usr/data/users/saulius/crontab/automatic-downloads/rss-feeds/RSC/lib/dictionaries/cif_core.dic
dictionary named 'cif_core.dic' version 2.4.2 from 2011-04-26.

Automatic conversion script
Id: cif_fix_values 3143 2015-03-26 13:38:13Z robertas 

 Adding full bibliography for 7054780--7054781.cif.
;
_cod_original_sg_symbol_H-M 'P 21/c'
_cod_database_code 7054781

loop_
_symmetry_equiv_pos_as_xyz
'x, y, z'
'-x, y+1/2, -z+1/2'
'-x, -y, -z'
'x, -y-1/2, z-1/2'

loop_
_atom_site_label
_atom_site_type_symbol
_atom_site_fract_x
_atom_site_fract_y
_atom_site_fract_z
_atom_site_U_iso_or_equiv
_atom_site_adp_type
_atom_site_occupancy
_atom_site_calc_flag
_atom_site_refinement_flags
_atom_site_disorder_assembly
_atom_site_disorder_group
Cu1 Cu 0.43351(5) 0.25555(2) 0.94730(3) 0.02724(15) Uani 1 d . . .
Cu2 Cu 0.26414(5) 0.44516(2) 0.75386(3) 0.02863(15) Uani 1 d . . .
N6 N 0.2410(3) 0.49386(15) 0.65771(19) 0.0305(8) Uani 1 d . . .
N2 N 0.5089(3) 0.17825(15) 0.9850(2) 0.0299(8) Uani 1 d . . .
N3 N 0.3197(3) 0.20936(14) 0.8606(2) 0.0329(8) Uani 1 d . . .
H3 H 0.3405 0.2245 0.8168 0.039 Uiso 1 calc R . .
N7 N 0.1482(3) 0.51865(14) 0.79370(19) 0.0281(7) Uani 1 d . . .
H7 H 0.2094 0.5445 0.8181 0.034 Uiso 1 calc R . .
N1 N 0.6309(3) 0.27215(14) 0.93202(19) 0.0284(7) Uani 1 d . . .
H1 H 0.6309 0.2617 0.8822 0.034 Uiso 1 calc R . .
N4 N 0.4163(4) 0.26833(19) 1.0624(2) 0.0428(10) Uani 1 d . . .
H4 H 0.4989 0.2800 1.0863 0.051 Uiso 1 calc R A 1
N5 N 0.4605(4) 0.46617(19) 0.7659(2) 0.0451(10) Uani 1 d . . .
H5 H 0.4973 0.4348 0.7470 0.054 Uiso 1 calc R . .
N8 N 0.1475(6) 0.3880(2) 0.6891(3) 0.0796(17) Uani 1 d . . .
H8A H 0.1939 0.3545 0.7010 0.103 Uiso 1 calc R . .
O9 O 0.2970(3) 0.39955(12) 0.84284(17) 0.0376(7) Uani 1 d . . .
O10 O 0.3592(3) 0.32770(11) 0.91674(16) 0.0310(6) Uani 1 d . . .
O11 O 0.3562(3) 0.31906(12) 0.79255(17) 0.0333(7) Uani 1 d . . .
C9 C 0.3383(3) 0.34765(16) 0.8485(2) 0.0254(8) Uani 1 d . . .
C1 C 0.3724(4) 0.15048(17) 0.8636(3) 0.0354(10) Uani 1 d . . .
H1A H 0.4445 0.1486 0.8357 0.042 Uiso 1 calc R . .
H1B H 0.3035 0.1238 0.8395 0.042 Uiso 1 calc R . .
C6 C 0.6845(4) 0.33101(18) 0.9392(2) 0.0313(9) Uani 1 d . . .
H6 H 0.6330 0.3536 0.8965 0.047 Uiso 1 calc R . .
C15 C 0.0873(4) 0.5452(2) 0.7213(3) 0.0372(10) Uani 1 d . . .
H15A H 0.0548 0.5835 0.7307 0.045 Uiso 1 calc R . .
H15B H 0.0125 0.5219 0.6961 0.045 Uiso 1 calc R . .
C10 C 0.1856(5) 0.54988(19) 0.6705(3) 0.0396(11) Uani 1 d . . .
H10A H 0.1431 0.5664 0.6212 0.048 Uiso 1 calc R . .
H10B H 0.2564 0.5758 0.6940 0.048 Uiso 1 calc R . .
C2 C 0.4212(4) 0.13373(18) 0.9458(3) 0.0350(10) Uani 1 d . . .
H2A H 0.3466 0.1288 0.9712 0.042 Uiso 1 calc R . .
H2B H 0.4683 0.0971 0.9482 0.042 Uiso 1 calc R . .
C3 C 0.7121(4) 0.22879(19) 0.9788(2) 0.0320(9) Uani 1 d . . .
H3A H 0.7277 0.2399 1.0328 0.038 Uiso 1 calc R . .
H3B H 0.7971 0.2255 0.9633 0.038 Uiso 1 calc R . .
C14 C 0.1242(5) 0.48303(19) 0.9191(2) 0.0354(10) Uani 1 d . . .
H14A H 0.1723 0.4493 0.9084 0.053 Uiso 1 calc R . .
H14B H 0.0601 0.4720 0.9492 0.053 Uiso 1 calc R . .
H14C H 0.1847 0.5107 0.9474 0.053 Uiso 1 calc R . .
C13 C 0.0549(4) 0.50952(18) 0.8449(2) 0.0308(9) Uani 1 d . . .
H13 H -0.0122 0.4818 0.8196 0.037 Uiso 1 calc R . .
C4 C 0.6414(4) 0.17288(18) 0.9677(3) 0.0327(10) Uani 1 d . . .
H4A H 0.6343 0.1601 0.9146 0.039 Uiso 1 calc R . .
H4B H 0.6914 0.1439 1.0012 0.039 Uiso 1 calc R . .
C8 C 0.1749(4) 0.21398(19) 0.8474(3) 0.0406(11) Uani 1 d . . .
H8 H 0.1539 0.2546 0.8562 0.049 Uiso 1 calc R . .
C7 C 0.6650(5) 0.3587(2) 1.0119(3) 0.0406(11) Uani 1 d . . .
H7A H 0.5722 0.3590 1.0134 0.061 Uiso 1 calc R . .
H7B H 0.6975 0.3978 1.0141 0.061 Uiso 1 calc R . .
H7C H 0.7125 0.3372 1.0552 0.061 Uiso 1 calc R . .
C5 C 0.5157(4) 0.1752(2) 1.0686(3) 0.0393(11) Uani 1 d . . .
H5A H 0.6005 0.1900 1.0956 0.047 Uiso 1 calc R . .
H5B H 0.5082 0.1351 1.0839 0.047 Uiso 1 calc R . .
C11 C 0.3721(4) 0.5008(2) 0.6399(3) 0.0398(11) Uani 1 d . . .
H11A H 0.3712 0.5328 0.6041 0.048 Uiso 1 calc R . .
H11B H 0.3963 0.4658 0.6155 0.048 Uiso 1 calc R . .
C12 C -0.0154(5) 0.5640(2) 0.8597(3) 0.0462(12) Uani 1 d . . .
H12A H 0.0486 0.5940 0.8767 0.069 Uiso 1 calc R . .
H12B H -0.0659 0.5568 0.8990 0.069 Uiso 1 calc R . .
H12C H -0.0738 0.5760 0.8130 0.069 Uiso 1 calc R . .
C24 C 0.1535(5) 0.4629(2) 0.5962(3) 0.0453(12) Uani 1 d . . .
H24A H 0.1756 0.4720 0.5466 0.054 Uiso 1 calc R . .
H24B H 0.0620 0.4739 0.5946 0.054 Uiso 1 calc R . .
C17 C 0.5391(5) 0.4737(3) 0.8439(3) 0.0517(14) Uani 1 d . . .
H17 H 0.5363 0.4366 0.8707 0.062 Uiso 1 calc R . .
C22 C -0.0004(5) 0.3567(2) 0.7718(3) 0.0415(11) Uani 1 d . . .
H22A H 0.0194 0.3166 0.7830 0.062 Uiso 1 calc R . .
H22B H -0.0924 0.3639 0.7719 0.062 Uiso 1 calc R . .
H22C H 0.0536 0.3804 0.8105 0.062 Uiso 1 calc R . .
C26 C 0.1124(5) 0.1999(2) 0.7658(3) 0.0522(14) Uani 1 d . . .
H26A H 0.1442 0.2264 0.7316 0.078 Uiso 1 calc R . .
H26B H 0.0178 0.2034 0.7590 0.078 Uiso 1 calc R . .
H26C H 0.1349 0.1609 0.7542 0.078 Uiso 1 calc R . .
C18 C 0.4798(5) 0.5177(3) 0.8882(3) 0.0555(15) Uani 1 d . . .
H18A H 0.4672 0.5534 0.8595 0.083 Uiso 1 calc R . .
H18B H 0.5381 0.5243 0.9371 0.083 Uiso 1 calc R . .
H18C H 0.3958 0.5039 0.8966 0.083 Uiso 1 calc R . .
C16 C 0.8257(5) 0.3338(2) 0.9309(3) 0.0481(12) Uani 1 d . . .
H16A H 0.8806 0.3147 0.9740 0.072 Uiso 1 calc R . .
H16B H 0.8523 0.3736 0.9293 0.072 Uiso 1 calc R . .
H16C H 0.8351 0.3148 0.8838 0.072 Uiso 1 calc R . .
C27 C 0.1160(5) 0.1782(2) 0.9020(3) 0.0462(12) Uani 1 d . . .
H27A H 0.1290 0.1378 0.8924 0.069 Uiso 1 calc R . .
H27B H 0.0228 0.1862 0.8948 0.069 Uiso 1 calc R . .
H27C H 0.1582 0.1875 0.9541 0.069 Uiso 1 calc R . .
C20 C 0.4711(5) 0.5124(3) 0.7117(3) 0.0504(14) Uani 1 d . . .
H20A H 0.5597 0.5132 0.7006 0.061 Uiso 1 calc R . .
H20B H 0.4537 0.5496 0.7333 0.061 Uiso 1 calc R . .
C23 C -0.0460(5) 0.3266(3) 0.6362(3) 0.0518(13) Uani 1 d . . .
H23A H -0.0429 0.3377 0.5842 0.078 Uiso 1 calc R . .
H23B H -0.1367 0.3247 0.6420 0.078 Uiso 1 calc R . .
H23C H -0.0051 0.2893 0.6472 0.078 Uiso 1 calc R . .
C31 C 0.4066(5) 0.2100(3) 1.0900(3) 0.0490(13) Uani 1 d . . .
H31A H 0.3215 0.1933 1.0667 0.059 Uiso 1 calc R . .
H31B H 0.4145 0.2100 1.1456 0.059 Uiso 1 calc R . .
C19 C 0.6824(5) 0.4853(3) 0.8424(3) 0.0640(17) Uani 1 d . . .
H19A H 0.7142 0.4563 0.8115 0.096 Uiso 1 calc R . .
H19B H 0.7338 0.4840 0.8941 0.096 Uiso 1 calc R . .
H19C H 0.6907 0.5230 0.8206 0.096 Uiso 1 calc R . .
C21 C 0.0205(6) 0.3706(4) 0.6928(3) 0.0739(18) Uani 1 d . . .
H21 H -0.0311 0.4047 0.6793 0.089 Uiso 1 calc R . .
C25 C 0.1716(8) 0.4003(3) 0.6125(3) 0.079(2) Uani 1 d . . .
H25A H 0.1105 0.3782 0.5744 0.094 Uiso 1 calc R . .
H25B H 0.2612 0.3889 0.6096 0.094 Uiso 1 calc R . .
C28 C 0.187(4) 0.3033(13) 1.037(2) 0.042(4) Uani 0.482(12) d P B 1
H28A H 0.1612 0.2698 1.0622 0.063 Uiso 0.482(12) calc PR B 1
H28B H 0.1822 0.2947 0.9829 0.063 Uiso 0.482(12) calc PR B 1
H28C H 0.1288 0.3350 1.0414 0.063 Uiso 0.482(12) calc PR B 1
C29 C 0.3273(10) 0.3198(6) 1.0733(7) 0.029(3) Uani 0.482(12) d PU B 1
H29 H 0.3538 0.3538 1.0467 0.035 Uiso 0.482(12) calc PR B 1
C30 C 0.3406(10) 0.3332(5) 1.1567(6) 0.043(3) Uani 0.482(12) d PU B 1
H30A H 0.3160 0.2997 1.1831 0.065 Uiso 0.482(12) calc PR B 1
H30B H 0.2836 0.3651 1.1628 0.065 Uiso 0.482(12) calc PR B 1
H30C H 0.4309 0.3434 1.1782 0.065 Uiso 0.482(12) calc PR B 1
C48 C 0.177(4) 0.2880(11) 1.046(2) 0.042(4) Uani 0.518(12) d P B 2
H48A H 0.1137 0.3115 1.0662 0.063 Uiso 0.518(12) calc PR B 2
H48B H 0.1528 0.2479 1.0485 0.063 Uiso 0.518(12) calc PR B 2
H48C H 0.1761 0.2988 0.9938 0.063 Uiso 0.518(12) calc PR B 2
C49 C 0.3103(11) 0.2973(6) 1.0936(7) 0.039(3) Uani 0.518(12) d PU B 2
H49 H 0.3127 0.2844 1.1467 0.047 Uiso 0.518(12) calc PR B 2
C50 C 0.3478(8) 0.3587(5) 1.0934(6) 0.042(3) Uani 0.518(12) d PU B 2
H50A H 0.4358 0.3636 1.1234 0.063 Uiso 0.518(12) calc PR B 2
H50B H 0.2867 0.3815 1.1155 0.063 Uiso 0.518(12) calc PR B 2
H50C H 0.3455 0.3711 1.0413 0.063 Uiso 0.518(12) calc PR B 2
Cl1 Cl 0.30651(12) 0.70115(5) 0.75722(6) 0.0423(3) Uani 1 d . . .
O3 O 0.2102(4) 0.6981(2) 0.6921(2) 0.0692(12) Uani 1 d . . .
O2 O 0.4282(4) 0.7151(2) 0.7338(3) 0.0820(14) Uani 1 d . . .
O4 O 0.3185(5) 0.6490(2) 0.7974(3) 0.0904(16) Uani 1 d . . .
O1 O 0.2885(6) 0.7432(2) 0.8082(3) 0.108(2) Uani 1 d . . .
Cl2 Cl 0.25322(10) 0.52252(4) 0.40617(6) 0.0321(2) Uani 1 d . . .
O5 O 0.1811(3) 0.55490(14) 0.45144(18) 0.0406(8) Uani 1 d . . .
O6 O 0.2127(4) 0.46508(16) 0.4079(3) 0.0780(14) Uani 1 d . . .
O8 O 0.3871(4) 0.5249(2) 0.4389(3) 0.0800(15) Uani 1 d . . .
O7 O 0.2239(6) 0.5426(3) 0.3317(3) 0.109(2) Uani 1 d . . .
O12 O 0.5750(5) 0.35382(18) 0.7480(2) 0.0664(12) Uani 1 d D . .
H90 H 0.624(5) 0.333(2) 0.730(4) 0.100 Uiso 1 d D . .
H91 H 0.510(4) 0.337(2) 0.754(4) 0.100 Uiso 1 d D . .

loop_
_atom_site_aniso_label
_atom_site_aniso_U_11
_atom_site_aniso_U_22
_atom_site_aniso_U_33
_atom_site_aniso_U_23
_atom_site_aniso_U_13
_atom_site_aniso_U_12
Cu1 0.0247(3) 0.0224(3) 0.0318(3) 0.00337(19) -0.0011(2) 0.00338(19)
Cu2 0.0357(3) 0.0228(3) 0.0315(3) 0.0069(2) 0.0164(2) 0.0072(2)
N6 0.0311(18) 0.0322(19) 0.0311(18) 0.0094(15) 0.0131(15) 0.0002(15)
N2 0.0277(17) 0.0282(18) 0.0342(19) 0.0101(15) 0.0073(15) 0.0049(15)
N3 0.0330(19) 0.0228(18) 0.038(2) 0.0046(15) -0.0047(16) -0.0031(15)
N7 0.0243(17) 0.0249(17) 0.0353(19) 0.0021(14) 0.0061(15) 0.0034(14)
N1 0.0320(18) 0.0285(18) 0.0235(17) 0.0018(14) 0.0029(14) 0.0009(15)
N4 0.0285(19) 0.061(3) 0.037(2) -0.0056(19) 0.0020(17) 0.0162(19)
N5 0.032(2) 0.064(3) 0.043(2) 0.019(2) 0.0151(18) 0.016(2)
N8 0.126(4) 0.070(3) 0.047(3) -0.011(2) 0.027(3) -0.055(3)
O9 0.0526(19) 0.0285(16) 0.0379(17) 0.0118(13) 0.0238(15) 0.0184(14)
O10 0.0325(15) 0.0213(14) 0.0357(16) 0.0037(12) -0.0013(13) 0.0053(12)
O11 0.0339(16) 0.0261(15) 0.0374(17) -0.0016(13) 0.0013(13) 0.0048(13)
C9 0.0166(17) 0.0212(19) 0.039(2) 0.0027(17) 0.0065(16) -0.0003(15)
C1 0.037(2) 0.022(2) 0.047(3) 0.0006(18) 0.008(2) -0.0009(18)
C6 0.035(2) 0.028(2) 0.029(2) 0.0041(17) 0.0031(18) -0.0044(18)
C15 0.035(2) 0.037(2) 0.040(3) 0.0080(19) 0.008(2) 0.014(2)
C10 0.044(3) 0.033(2) 0.042(3) 0.015(2) 0.007(2) 0.008(2)
C2 0.034(2) 0.023(2) 0.048(3) 0.0103(18) 0.007(2) 0.0031(18)
C3 0.026(2) 0.039(2) 0.032(2) 0.0065(18) 0.0073(18) 0.0081(18)
C14 0.042(3) 0.033(2) 0.035(2) -0.0041(18) 0.018(2) 0.005(2)
C13 0.028(2) 0.027(2) 0.040(2) -0.0019(17) 0.0116(18) 0.0032(17)
C4 0.026(2) 0.034(2) 0.040(2) 0.0104(19) 0.0089(18) 0.0090(18)
C8 0.035(2) 0.024(2) 0.055(3) 0.005(2) -0.008(2) 0.0008(19)
C7 0.041(3) 0.040(3) 0.041(3) -0.009(2) 0.009(2) -0.010(2)
C5 0.031(2) 0.049(3) 0.038(3) 0.020(2) 0.007(2) 0.006(2)
C11 0.034(2) 0.047(3) 0.043(3) 0.016(2) 0.020(2) 0.005(2)
C12 0.042(3) 0.038(3) 0.064(3) 0.003(2) 0.023(2) 0.013(2)
C24 0.051(3) 0.061(3) 0.026(2) 0.002(2) 0.014(2) -0.015(3)
C17 0.032(2) 0.077(4) 0.047(3) 0.020(3) 0.009(2) 0.014(3)
C22 0.040(3) 0.048(3) 0.035(3) -0.002(2) 0.006(2) 0.006(2)
C26 0.049(3) 0.038(3) 0.057(3) 0.006(2) -0.018(3) -0.009(2)
C18 0.043(3) 0.083(4) 0.042(3) 0.014(3) 0.010(2) 0.011(3)
C16 0.048(3) 0.050(3) 0.052(3) 0.003(2) 0.024(2) -0.012(2)
C27 0.031(2) 0.044(3) 0.058(3) 0.004(2) -0.003(2) 0.004(2)
C20 0.030(2) 0.076(4) 0.049(3) 0.024(3) 0.017(2) -0.001(2)
C23 0.040(3) 0.074(4) 0.039(3) -0.006(3) 0.001(2) -0.006(3)
C31 0.030(2) 0.084(4) 0.035(3) 0.013(3) 0.011(2) 0.007(3)
C19 0.032(3) 0.102(5) 0.057(3) 0.015(3) 0.007(2) 0.012(3)
C21 0.052(3) 0.125(5) 0.045(3) -0.026(3) 0.010(3) -0.011(3)
C25 0.143(6) 0.063(4) 0.036(3) -0.012(3) 0.034(3) -0.040(4)
C28 0.028(6) 0.042(13) 0.055(9) 0.002(9) 0.008(5) 0.008(9)
C29 0.025(5) 0.031(6) 0.033(5) -0.002(4) 0.007(4) 0.004(4)
C30 0.039(5) 0.052(6) 0.041(6) 0.008(5) 0.014(4) 0.010(5)
C48 0.028(6) 0.042(13) 0.055(9) 0.002(9) 0.008(5) 0.008(9)
C49 0.033(5) 0.040(6) 0.046(6) 0.003(4) 0.011(4) 0.006(4)
C50 0.025(4) 0.046(6) 0.057(6) -0.017(5) 0.011(4) 0.007(4)
Cl1 0.0430(6) 0.0493(7) 0.0361(6) -0.0166(5) 0.0117(5) -0.0069(5)
O3 0.064(3) 0.089(3) 0.047(2) 0.018(2) -0.007(2) -0.005(2)
O2 0.061(3) 0.104(4) 0.093(3) -0.003(3) 0.045(3) -0.003(3)
O4 0.099(4) 0.109(4) 0.057(3) 0.037(3) 0.000(3) -0.009(3)
O1 0.116(4) 0.104(4) 0.122(4) -0.075(3) 0.065(4) -0.029(3)
Cl2 0.0308(5) 0.0312(5) 0.0345(5) -0.0030(4) 0.0066(4) 0.0038(4)
O5 0.0378(17) 0.0418(18) 0.0441(19) 0.0002(14) 0.0131(15) 0.0101(15)
O6 0.073(3) 0.034(2) 0.121(4) -0.022(2) 0.004(3) 0.003(2)
O8 0.0286(19) 0.103(4) 0.108(4) -0.042(3) 0.013(2) -0.003(2)
O7 0.155(5) 0.133(4) 0.052(3) 0.036(3) 0.053(3) 0.077(4)
O12 0.090(3) 0.071(3) 0.046(2) -0.020(2) 0.032(2) -0.040(2)

loop_
_atom_type_symbol
_atom_type_description
_atom_type_scat_dispersion_real
_atom_type_scat_dispersion_imag
_atom_type_scat_source
C C 0.0033 0.0016 'International Tables Vol C Tables 4.2.6.8 and 6.1.1.4'
H H 0.0000 0.0000 'International Tables Vol C Tables 4.2.6.8 and 6.1.1.4'
O O 0.0106 0.0060 'International Tables Vol C Tables 4.2.6.8 and 6.1.1.4'
Cl Cl 0.1484 0.1585 'International Tables Vol C Tables 4.2.6.8 and 6.1.1.4'
Cu Cu 0.3201 1.2651 'International Tables Vol C Tables 4.2.6.8 and 6.1.1.4'
N N 0.0061 0.0033 'International Tables Vol C Tables 4.2.6.8 and 6.1.1.4'

loop_
_geom_angle_atom_site_label_1
_geom_angle_atom_site_label_2
_geom_angle_atom_site_label_3
_geom_angle
O10 Cu1 N2 176.97(13)
O10 Cu1 N3 96.14(13)
N2 Cu1 N3 84.95(14)
O10 Cu1 N4 92.65(14)
N2 Cu1 N4 84.51(15)
N3 Cu1 N4 131.03(16)
O10 Cu1 N1 98.61(13)
N2 Cu1 N1 83.46(13)
N3 Cu1 N1 114.72(14)
N4 Cu1 N1 111.32(14)
O9 Cu2 N8 95.71(18)
O9 Cu2 N6 176.36(14)
N8 Cu2 N6 85.80(18)
O9 Cu2 N5 92.05(15)
N8 Cu2 N5 133.5(2)
N6 Cu2 N5 84.53(14)
O9 Cu2 N7 100.28(12)
N8 Cu2 N7 112.3(2)
N6 Cu2 N7 82.16(13)
N5 Cu2 N7 111.18(15)
C10 N6 C11 110.3(4)
C10 N6 C24 110.5(4)
C11 N6 C24 110.9(4)
C10 N6 Cu2 110.5(3)
C11 N6 Cu2 106.6(3)
C24 N6 Cu2 108.0(3)
C2 N2 C4 111.0(3)
C2 N2 C5 110.4(3)
C4 N2 C5 110.4(3)
C2 N2 Cu1 107.9(2)
C4 N2 Cu1 108.8(2)
C5 N2 Cu1 108.4(3)
C1 N3 C8 115.6(3)
C1 N3 Cu1 107.8(2)
C8 N3 Cu1 119.8(3)
C1 N3 H3 103.9
C8 N3 H3 103.9
Cu1 N3 H3 103.9
C15 N7 C13 112.7(3)
C15 N7 Cu2 101.8(2)
C13 N7 Cu2 122.5(2)
C15 N7 H7 106.2
C13 N7 H7 106.2
Cu2 N7 H7 106.2
C3 N1 C6 115.2(3)
C3 N1 Cu1 105.0(2)
C6 N1 Cu1 120.5(3)
C3 N1 H1 104.9
C6 N1 H1 104.9
Cu1 N1 H1 104.9
C31 N4 C49 101.0(6)
C31 N4 C29 126.6(6)
C31 N4 Cu1 102.8(3)
C49 N4 Cu1 129.6(5)
C29 N4 Cu1 113.5(5)
C31 N4 H4 103.8
C49 N4 H4 112.6
C29 N4 H4 103.8
Cu1 N4 H4 103.8
C20 N5 C17 115.7(4)
C20 N5 Cu2 107.9(3)
C17 N5 Cu2 118.4(3)
C20 N5 H5 104.4
C17 N5 H5 104.4
Cu2 N5 H5 104.4
C25 N8 Cu2 102.2(4)
C9 O9 Cu2 126.9(3)
C9 O10 Cu1 125.5(3)
O11 C9 O10 123.0(3)
O11 C9 O9 122.9(4)
O10 C9 O9 114.1(4)
N3 C1 C2 109.2(4)
N3 C1 H1A 109.8
C2 C1 H1A 109.8
N3 C1 H1B 109.8
C2 C1 H1B 109.8
H1A C1 H1B 108.3
N1 C6 C7 111.1(3)
N1 C6 C16 113.0(4)
C7 C6 C16 111.7(4)
N1 C6 H6 106.9
C7 C6 H6 106.9
C16 C6 H6 106.9
N7 C15 C10 109.8(3)
N7 C15 H15A 109.7
C10 C15 H15A 109.7
N7 C15 H15B 109.7
C10 C15 H15B 109.7
H15A C15 H15B 108.2
N6 C10 C15 111.5(4)
N6 C10 H10A 109.3
C15 C10 H10A 109.3
N6 C10 H10B 109.3
C15 C10 H10B 109.3
H10A C10 H10B 108.0
N2 C2 C1 109.9(3)
N2 C2 H2A 109.7
C1 C2 H2A 109.7
N2 C2 H2B 109.7
C1 C2 H2B 109.7
H2A C2 H2B 108.2
N1 C3 C4 108.3(3)
N1 C3 H3A 110.0
C4 C3 H3A 110.0
N1 C3 H3B 110.0
C4 C3 H3B 110.0
H3A C3 H3B 108.4
C13 C14 H14A 109.5
C13 C14 H14B 109.5
H14A C14 H14B 109.5
C13 C14 H14C 109.5
H14A C14 H14C 109.5
H14B C14 H14C 109.5
N7 C13 C14 110.1(3)
N7 C13 C12 112.8(4)
C14 C13 C12 110.6(4)
N7 C13 H13 107.7
C14 C13 H13 107.7
C12 C13 H13 107.7
N2 C4 C3 110.8(3)
N2 C4 H4A 109.5
C3 C4 H4A 109.5
N2 C4 H4B 109.5
C3 C4 H4B 109.5
H4A C4 H4B 108.1
N3 C8 C27 113.0(4)
N3 C8 C26 111.5(4)
C27 C8 C26 110.7(4)
N3 C8 H8 107.1
C27 C8 H8 107.1
C26 C8 H8 107.1
C6 C7 H7A 109.5
C6 C7 H7B 109.5
H7A C7 H7B 109.5
C6 C7 H7C 109.5
H7A C7 H7C 109.5
H7B C7 H7C 109.5
N2 C5 C31 110.1(3)
N2 C5 H5A 109.6
C31 C5 H5A 109.6
N2 C5 H5B 109.6
C31 C5 H5B 109.6
H5A C5 H5B 108.2
N6 C11 C20 110.2(4)
N6 C11 H11A 109.6
C20 C11 H11A 109.6
N6 C11 H11B 109.6
C20 C11 H11B 109.6
H11A C11 H11B 108.1
C13 C12 H12A 109.5
C13 C12 H12B 109.5
H12A C12 H12B 109.5
C13 C12 H12C 109.5
H12A C12 H12C 109.5
H12B C12 H12C 109.5
N6 C24 C25 107.4(4)
N6 C24 H24A 110.2
C25 C24 H24A 110.2
N6 C24 H24B 110.2
C25 C24 H24B 110.2
H24A C24 H24B 108.5
N5 C17 C18 111.7(4)
N5 C17 C19 111.4(4)
C18 C17 C19 113.3(5)
N5 C17 H17 106.7
C18 C17 H17 106.7
C19 C17 H17 106.7
C8 C26 H26A 109.5
C8 C26 H26B 109.5
H26A C26 H26B 109.5
C8 C26 H26C 109.5
H26A C26 H26C 109.5
H26B C26 H26C 109.5
C17 C18 H18A 109.5
C17 C18 H18B 109.5
H18A C18 H18B 109.5
C17 C18 H18C 109.5
H18A C18 H18C 109.5
H18B C18 H18C 109.5
C6 C16 H16A 109.5
C6 C16 H16B 109.5
H16A C16 H16B 109.5
C6 C16 H16C 109.5
H16A C16 H16C 109.5
H16B C16 H16C 109.5
C8 C27 H27A 109.5
C8 C27 H27B 109.5
H27A C27 H27B 109.5
C8 C27 H27C 109.5
H27A C27 H27C 109.5
H27B C27 H27C 109.5
N5 C20 C11 107.6(4)
N5 C20 H20A 110.2
C11 C20 H20A 110.2
N5 C20 H20B 110.2
C11 C20 H20B 110.2
H20A C20 H20B 108.5
H23A C23 H23B 109.5
H23A C23 H23C 109.5
H23B C23 H23C 109.5
N4 C31 C5 108.1(4)
N4 C31 H31A 110.1
C5 C31 H31A 110.1
N4 C31 H31B 110.1
C5 C31 H31B 110.1
H31A C31 H31B 108.4
C17 C19 H19A 109.5
C17 C19 H19B 109.5
H19A C19 H19B 109.5
C17 C19 H19C 109.5
H19A C19 H19C 109.5
H19B C19 H19C 109.5
N8 C25 C24 109.5(5)
N8 C25 H25A 109.8
C24 C25 H25A 109.8
N8 C25 H25B 109.8
C24 C25 H25B 109.8
H25A C25 H25B 108.2
C30 C29 C28 111.6(17)
C30 C29 N4 110.2(8)
C28 C29 N4 107.2(16)
C30 C29 H29 109.2
C28 C29 H29 109.2
N4 C29 H29 109.2
C49 C48 H48A 109.5
C49 C48 H48B 109.5
H48A C48 H48B 109.5
C49 C48 H48C 109.5
H48A C48 H48C 109.5
H48B C48 H48C 109.5
C50 C49 C48 110.8(12)
C50 C49 N4 102.8(9)
C48 C49 N4 113.5(17)
C50 C49 H49 109.8
C48 C49 H49 109.8
N4 C49 H49 109.8
C49 C50 H50A 109.5
C49 C50 H50B 109.5
H50A C50 H50B 109.5
C49 C50 H50C 109.5
H50A C50 H50C 109.5
H50B C50 H50C 109.5
O1 Cl1 O3 115.1(4)
O1 Cl1 O4 106.7(4)
O3 Cl1 O4 111.3(3)
O1 Cl1 O2 105.9(3)
O3 Cl1 O2 107.4(3)
O4 Cl1 O2 110.4(3)
O7 Cl2 O8 113.4(4)
O7 Cl2 O6 109.5(4)
O8 Cl2 O6 107.8(3)
O7 Cl2 O5 109.0(2)
O8 Cl2 O5 109.6(2)
O6 Cl2 O5 107.3(3)

loop_
_geom_bond_atom_site_label_1
_geom_bond_atom_site_label_2
_geom_bond_distance
Cu1 O10 1.903(3)
Cu1 N2 2.044(3)
Cu1 N3 2.075(3)
Cu1 N4 2.139(4)
Cu1 N1 2.181(4)
Cu2 O9 1.903(3)
Cu2 N8 2.025(5)
Cu2 N6 2.051(3)
Cu2 N5 2.090(4)
Cu2 N7 2.309(3)
N6 C10 1.477(6)
N6 C11 1.484(5)
N6 C24 1.483(6)
N2 C2 1.478(6)
N2 C4 1.492(5)
N2 C5 1.495(6)
N3 C1 1.488(5)
N3 C8 1.496(6)
N3 H3 0.9300
N7 C15 1.473(5)
N7 C13 1.489(5)
N7 H7 0.9300
N1 C3 1.480(5)
N1 C6 1.490(5)
N1 H1 0.9300
N4 C31 1.471(7)
N4 C49 1.507(12)
N4 C29 1.565(12)
N4 H4 0.9300
N5 C20 1.481(6)
N5 C17 1.492(7)
N5 H5 0.9300
N8 C25 1.479(7)
O9 C9 1.293(5)
O10 C9 1.294(5)
O11 C9 1.257(5)
C1 C2 1.519(6)
C1 H1A 0.9900
C1 H1B 0.9900
C6 C7 1.513(6)
C6 C16 1.521(6)
C6 H6 1.0000
C15 C10 1.514(6)
C15 H15A 0.9900
C15 H15B 0.9900
C10 H10A 0.9900
C10 H10B 0.9900
C2 H2A 0.9900
C2 H2B 0.9900
C3 C4 1.503(6)
C3 H3A 0.9900
C3 H3B 0.9900
C14 C13 1.523(6)
C14 H14A 0.9800
C14 H14B 0.9800
C14 H14C 0.9800
C13 C12 1.528(6)
C13 H13 1.0000
C4 H4A 0.9900
C4 H4B 0.9900
C8 C27 1.516(7)
C8 C26 1.523(7)
C8 H8 1.0000
C7 H7A 0.9800
C7 H7B 0.9800
C7 H7C 0.9800
C5 C31 1.518(7)
C5 H5A 0.9900
C5 H5B 0.9900
C11 C20 1.514(7)
C11 H11A 0.9900
C11 H11B 0.9900
C12 H12A 0.9800
C12 H12B 0.9800
C12 H12C 0.9800
C24 C25 1.505(8)
C24 H24A 0.9900
C24 H24B 0.9900
C17 C18 1.513(8)
C17 C19 1.536(7)
C17 H17 1.0000
C22 H22A 0.9800
C22 H22B 0.9800
C22 H22C 0.9800
C26 H26A 0.9800
C26 H26B 0.9800
C26 H26C 0.9800
C18 H18A 0.9800
C18 H18B 0.9800
C18 H18C 0.9800
C16 H16A 0.9800
C16 H16B 0.9800
C16 H16C 0.9800
C27 H27A 0.9800
C27 H27B 0.9800
C27 H27C 0.9800
C20 H20A 0.9900
C20 H20B 0.9900
C23 H23A 0.9800
C23 H23B 0.9800
C23 H23C 0.9800
C31 H31A 0.9900
C31 H31B 0.9900
C19 H19A 0.9800
C19 H19B 0.9800
C19 H19C 0.9800
C25 H25A 0.9900
C25 H25B 0.9900
C28 C29 1.54(4)
C28 H28A 0.9800
C28 H28B 0.9800
C28 H28C 0.9800
C29 C30 1.515(16)
C29 H29 1.0000
C30 H30A 0.9800
C30 H30B 0.9800
C30 H30C 0.9800
C48 C49 1.51(4)
C48 H48A 0.9800
C48 H48B 0.9800
C48 H48C 0.9800
C49 C50 1.496(16)
C49 H49 1.0000
C50 H50A 0.9800
C50 H50B 0.9800
C50 H50C 0.9800
Cl1 O1 1.388(4)
Cl1 O3 1.391(4)
Cl1 O4 1.418(5)
Cl1 O2 1.462(4)
Cl2 O7 1.397(4)
Cl2 O8 1.414(4)
Cl2 O6 1.418(4)
Cl2 O5 1.437(3)

loop_
_geom_torsion_atom_site_label_1
_geom_torsion_atom_site_label_2
_geom_torsion_atom_site_label_3
_geom_torsion_atom_site_label_4
_geom_torsion
C8 N3 C1 C2 -101.3(4)
C3 N1 C6 C7 -77.1(5)
C3 N1 C6 C16 49.3(5)
C13 N7 C15 C10 -176.6(4)
C11 N6 C10 C15 -154.1(4)
C24 N6 C10 C15 82.9(4)
N7 C15 C10 N6 56.8(5)
C4 N2 C2 C1 -79.8(4)
C5 N2 C2 C1 157.6(4)
N3 C1 C2 N2 -50.8(5)
C6 N1 C3 C4 177.4(3)
C15 N7 C13 C14 -179.0(4)
C15 N7 C13 C12 -54.9(5)
C2 N2 C4 C3 156.4(3)
C5 N2 C4 C3 -80.9(4)
N1 C3 C4 N2 -55.3(4)
C1 N3 C8 C27 52.0(5)
C1 N3 C8 C26 -73.4(5)
C2 N2 C5 C31 -87.0(5)
C4 N2 C5 C31 150.0(4)
C10 N6 C11 C20 77.7(5)
C24 N6 C11 C20 -159.6(4)
C10 N6 C24 C25 -150.2(4)
C11 N6 C24 C25 87.2(5)
C20 N5 C17 C18 74.7(5)
C20 N5 C17 C19 -53.1(6)
C17 N5 C20 C11 -172.7(4)
N6 C11 C20 N5 54.2(5)
C49 N4 C31 C5 -175.5(6)
C29 N4 C31 C5 -178.1(6)
N2 C5 C31 N4 -56.0(5)
N6 C24 C25 N8 55.8(7)
C31 N4 C29 C30 62.4(11)
C49 N4 C29 C30 56.6(15)
C31 N4 C29 C28 -59.3(16)
C49 N4 C29 C28 -65(2)
C31 N4 C49 C50 159.2(7)
C29 N4 C49 C50 -25.5(13)
C31 N4 C49 C48 -81.1(12)
C29 N4 C49 C48 94(2)
